data_2005731
loop_
_publ_author_name
'Wang, Z.-G.'
'Liu, S.-G.'
'Wang, D.'
'Sui, X.-M.'

_publ_section_title
;
 An Optically Active Pentacoordinate Silicate:
 (+)-Bis(triethylammonium)
 Bis[(<i>R</i>,<i>R</i>)-tartrato(4--)]diphenyldisilicate
;
_journal_issue 12
_journal_name_full 'Acta Crystallographica Section C'
_journal_page_first 3179
_journal_page_last 3181
_journal_paper_doi 10.1107/S0108270196009432
_journal_volume 52
_journal_year 1996
_chemical_formula_moiety '2C6 H16 N +,C20 H14 O12 Si2 2-'
_chemical_formula_sum 'C32 H46 N2 O12 Si2'
_chemical_formula_weight 706.89
_space_group_IT_number 19
_symmetry_cell_setting orthorhombic
_symmetry_space_group_name_Hall 'P 2ac 2ab'
_symmetry_space_group_name_H-M 'P 21 21 21'
_atom_type_scat_source IntTabC
_cell_angle_alpha 90
_cell_angle_beta 90
_cell_angle_gamma 90
_cell_formula_units_Z 4
_cell_length_a 9.625(3)
_cell_length_b 20.989(3)
_cell_length_c 17.653(2)
_cell_measurement_reflns_used 20
_cell_measurement_temperature 293
_cell_measurement_theta_max 13.21
_cell_measurement_theta_min 11.73
_cell_volume 3566.2(13)
_computing_cell_refinement 'MSC/AFC Diffractometer Control (Molecular Structure Corporation, 1991)'
_computing_data_collection 'MSC/AFC Diffractometer Control (Molecular Structure Corporation, 1991)'
_computing_data_reduction 'teXsan PROCESS (Molecular Structure Corporation, 1991)'
_computing_publication_material 'teXsan FINISH (Molecular Structure Corporation, 1991)'
_computing_structure_refinement 'teXsan LS (Molecular Structure Corporation, 1991)'
_computing_structure_solution 'SAPI91 (Fan, 1991)'
_diffrn_ambient_temperature 293
_diffrn_measurement_device AFC7R
_diffrn_measurement_method \w-2\q
_diffrn_radiation_monochromator graphite
_diffrn_radiation_source 'X-ray tube'
_diffrn_radiation_type 'Mo K\a'
_diffrn_radiation_wavelength 0.71073
_diffrn_reflns_av_R_equivalents 0.00
_diffrn_reflns_limit_h_max 11
_diffrn_reflns_limit_h_min 0
_diffrn_reflns_limit_k_max 15
_diffrn_reflns_limit_k_min 0
_diffrn_reflns_limit_l_max 12
_diffrn_reflns_limit_l_min 0
_diffrn_reflns_number 3555
_diffrn_reflns_theta_max 25
_diffrn_standards_decay_% -0.49
_diffrn_standards_interval_count 200
_diffrn_standards_number 3
_exptl_absorpt_coefficient_mu 0.162
_exptl_absorpt_correction_type none
_exptl_crystal_colour colourless
_exptl_crystal_density_diffrn 1.316
_exptl_crystal_density_meas ?
_exptl_crystal_description prismatic
_exptl_crystal_F_000 1504.00
_exptl_crystal_size_max 0.30
_exptl_crystal_size_mid 0.20
_exptl_crystal_size_min 0.20
_refine_diff_density_max 0.464
_refine_diff_density_min -0.366
_refine_ls_extinction_method none
_refine_ls_goodness_of_fit_obs 2.110
_refine_ls_hydrogen_treatment 'H atoms placed in calculated positions but not refined'
_refine_ls_matrix_type full
_refine_ls_number_parameters 433
_refine_ls_number_reflns 2813
_refine_ls_number_restraints 0
_refine_ls_R_factor_obs 0.0490
_refine_ls_shift/esd_max 0.1510
_refine_ls_structure_factor_coef F
_refine_ls_weighting_details 'w^-1^ = \s^2^(F~obs~)'
_refine_ls_weighting_scheme calc
_refine_ls_wR_factor_obs 0.0640
_reflns_number_observed 2813
_reflns_observed_criterion I>3.00\s(I)
_cod_data_source_file bm1085.cif
_cod_data_source_block 1
_cod_depositor_comments
;
The following automatic conversions were performed:

'_geom_bond_publ_flag' value 'NO' changed to 'no' according to
/home/saulius/struct/CIF-dictionaries/cif_core.dic dictionary named
'cif_core.dic' version 2.4.1 from 2010-06-29 (88
times).

'_geom_angle_publ_flag' value 'NO' changed to 'no' according
to /home/saulius/struct/CIF-dictionaries/cif_core.dic dictionary
named 'cif_core.dic' version 2.4.1 from 2010-06-29 (60 times).

Automatic conversion script
Id: cif_fix_values 1715 2011-07-08 13:25:40Z adriana 

The following automatic conversions were performed:

'_exptl_crystal_density_meas' value 'not measured' was changed to '?'
- the value is perceived as not measured.

Automatic conversion script
Id: cif_fix_values 3008 2015-01-20 13:52:24Z robertas 

The following automatic conversions were performed:

'_refine_ls_weighting_scheme' value 'w^-1^ = \s^2^(F~obs~)' was
changed to 'calc'. New tag '_refine_ls_weighting_details' was
created. The value of the new tag was set to 'w^-1^ = \s^2^(F~obs~)'.

Automatic conversion script
Id: cif_fix_values 3143 2015-03-26 13:38:13Z robertas 
;
_cod_original_cell_volume 3566.0(10)
_cod_original_sg_symbol_H-M 'P 21 21 21 '
_cod_database_code 2005731

loop_
_symmetry_equiv_pos_as_xyz
'   +x,   +y,   +z'
'1/2-x,   -y,1/2+z'
'1/2+x,1/2-y,   -z'
'   -x,1/2+y,1/2-z'

loop_
_atom_site_aniso_label
_atom_site_aniso_U_11
_atom_site_aniso_U_22
_atom_site_aniso_U_33
_atom_site_aniso_U_12
_atom_site_aniso_U_13
_atom_site_aniso_U_23
Si(1) 0.0444(7) 0.0328(6) 0.0433(7) -0.0010(6) 0.0023(7) -0.0003(5)
Si(2) 0.0520(8) 0.0348(7) 0.0364(6) -0.0002(6) 0.0033(7) 0.0018(5)
O(1) 0.050(2) 0.045(2) 0.044(2) -0.002(2) 0.000(2) -0.006(2)
O(2) 0.046(2) 0.041(2) 0.040(2) -0.001(2) 0.005(2) 0.0040(10)
O(3) 0.061(2) 0.038(2) 0.046(2) -0.002(2) -0.003(2) 0.004(2)
O(4) 0.045(2) 0.036(2) 0.047(2) -0.006(2) 0.003(2) -0.0030(10)
O(5) 0.061(2) 0.041(2) 0.043(2) 0.002(2) 0.009(2) 0.000(2)
O(6) 0.052(2) 0.042(2) 0.036(2) -0.004(2) 0.004(2) 0.0030(10)
O(7) 0.054(2) 0.038(2) 0.044(2) 0.003(2) 0.002(2) 0.000(2)
O(8) 0.050(2) 0.045(2) 0.043(2) -0.003(2) 0.006(2) 0.003(2)
O(9) 0.050(2) 0.070(3) 0.048(2) -0.016(2) -0.009(2) -0.002(2)
O(10) 0.071(3) 0.068(3) 0.059(2) -0.004(2) -0.024(2) 0.006(2)
O(11) 0.054(2) 0.056(2) 0.054(2) 0.014(2) 0.014(2) 0.013(2)
O(12) 0.062(2) 0.069(3) 0.075(3) 0.000(2) 0.026(2) 0.005(2)
N(1) 0.063(3) 0.086(4) 0.044(2) -0.001(3) 0.004(2) -0.007(2)
N(2) 0.095(4) 0.054(3) 0.045(2) 0.004(3) -0.004(3) 0.005(2)
C(1) 0.047(3) 0.041(3) 0.047(3) -0.009(2) 0.001(2) 0.004(2)
C(2) 0.041(3) 0.041(3) 0.042(3) -0.002(2) 0.000(2) 0.005(2)
C(3) 0.051(3) 0.035(3) 0.056(3) 0.006(2) -0.007(3) 0.004(2)
C(4) 0.040(2) 0.036(2) 0.056(3) -0.001(2) -0.005(2) -0.001(2)
C(5) 0.044(3) 0.041(3) 0.044(3) 0.000(2) 0.006(2) 0.011(2)
C(6) 0.056(3) 0.041(3) 0.038(3) 0.011(3) 0.006(3) 0.010(2)
C(7) 0.046(3) 0.035(3) 0.050(3) -0.002(2) -0.001(2) 0.001(2)
C(8) 0.056(3) 0.032(3) 0.057(3) -0.011(3) 0.007(3) -0.004(2)
C(9) 0.039(3) 0.037(2) 0.075(3) 0.000(2) -0.004(3) 0.001(2)
C(10) 0.058(4) 0.055(4) 0.094(4) 0.006(3) -0.011(4) -0.024(3)
C(11) 0.066(4) 0.052(4) 0.145(7) 0.015(4) -0.018(5) -0.026(5)
C(12) 0.052(4) 0.040(3) 0.183(9) 0.003(3) -0.046(6) -0.002(5)
C(13) 0.061(4) 0.054(4) 0.134(6) -0.011(4) -0.031(4) 0.026(4)
C(14) 0.059(4) 0.051(3) 0.085(4) -0.013(3) -0.014(3) 0.015(3)
C(15) 0.046(3) 0.038(2) 0.042(2) -0.001(2) -0.009(2) 0.005(2)
C(16) 0.052(3) 0.039(3) 0.059(3) -0.002(3) -0.005(3) 0.006(3)
C(17) 0.054(3) 0.044(3) 0.072(4) -0.011(3) -0.010(3) 0.009(3)
C(18) 0.068(4) 0.036(3) 0.083(4) -0.006(3) -0.020(4) 0.004(3)
C(19) 0.047(3) 0.046(3) 0.116(5) 0.006(3) -0.013(4) 0.013(4)
C(20) 0.046(3) 0.045(3) 0.085(4) -0.003(3) -0.007(3) 0.013(3)
C(21) 0.075(5) 0.190(10) 0.063(4) -0.010(6) -0.008(4) 0.040(6)
C(22) 0.113(7) 0.093(6) 0.173(10) -0.008(6) -0.033(7) 0.057(7)
C(23) 0.095(6) 0.104(6) 0.097(5) -0.005(5) 0.010(5) -0.039(5)
C(24) 0.100(6) 0.136(8) 0.132(7) -0.041(6) 0.011(6) -0.063(7)
C(25) 0.069(4) 0.076(4) 0.054(3) -0.016(3) -0.002(3) 0.008(3)
C(26) 0.092(5) 0.129(7) 0.081(5) -0.038(6) 0.014(4) 0.017(5)
C(27) 0.32(2) 0.088(6) 0.048(4) 0.007(9) -0.001(7) 0.000(4)
C(28) 0.103(6) 0.126(7) 0.081(5) 0.031(6) 0.006(5) 0.007(5)
C(29) 0.270(10) 0.083(5) 0.053(4) -0.076(7) 0.010(6) 0.002(4)
C(30) 0.42(2) 0.089(6) 0.094(6) -0.110(10) 0.000(10) 0.021(5)
C(31) 0.116(8) 0.170(10) 0.104(7) 0.033(8) 0.004(6) 0.050(7)
C(32) 0.079(5) 0.106(6) 0.113(6) -0.014(5) -0.015(5) -0.010(5)

loop_
_atom_site_label
_atom_site_fract_x
_atom_site_fract_y
_atom_site_fract_z
_atom_site_U_iso_or_equiv
_atom_site_thermal_displace_type
Si(1) 0.7409(2) 0.20443(6) 0.76936(7) 0.0402(3) Uij
Si(2) 0.7356(2) 0.01098(6) 0.78357(7) 0.0411(3) Uij
O(1) 0.8143(4) 0.2027(2) 0.8655(2) 0.0462(10) Uij
O(2) 0.8826(3) 0.1655(2) 0.7401(2) 0.0422(9) Uij
O(3) 0.6691(4) 0.1968(2) 0.6757(2) 0.048(1) Uij
O(4) 0.6023(4) 0.1667(2) 0.8040(2) 0.0429(9) Uij
O(5) 0.8687(4) 0.0114(2) 0.7081(2) 0.0482(10) Uij
O(6) 0.8471(4) 0.0520(2) 0.8374(2) 0.0435(9) Uij
O(7) 0.6298(4) 0.0466(2) 0.7221(2) 0.0454(9) Uij
O(8) 0.6037(4) 0.0189(2) 0.8553(2) 0.0463(9) Uij
O(9) 0.9963(4) 0.1668(2) 0.9304(2) 0.056(1) Uij
O(10) 0.4793(4) 0.1605(2) 0.6165(2) 0.066(1) Uij
O(11) 1.0739(4) 0.0545(2) 0.6806(2) 0.055(1) Uij
O(12) 0.3866(4) 0.0547(2) 0.8707(2) 0.069(1) Uij
N(1) 0.7780(5) 0.1534(3) 0.0381(2) 0.064(2) Uij
N(2) 0.0379(6) 0.1196(2) 0.5473(3) 0.065(2) Uij
C(1) 0.9315(5) 0.1732(2) 0.8709(3) 0.045(1) Uij
C(2) 0.9773(5) 0.1447(2) 0.7962(3) 0.041(1) Uij
C(3) 0.5483(6) 0.1672(2) 0.6733(3) 0.047(1) Uij
C(4) 0.5046(5) 0.1439(2) 0.7513(3) 0.044(1) Uij
C(5) 0.9721(5) 0.0724(2) 0.8035(3) 0.043(1) Uij
C(6) 0.9764(6) 0.0444(3) 0.7237(3) 0.045(1) Uij
C(7) 0.5038(6) 0.0702(2) 0.7513(3) 0.044(1) Uij
C(8) 0.4904(6) 0.0479(2) 0.8328(3) 0.048(1) Uij
C(9) 0.7447(5) 0.2934(2) 0.7671(3) 0.050(1) Uij
C(10) 0.7281(7) 0.3298(3) 0.8328(4) 0.069(2) Uij
C(11) 0.7334(8) 0.3968(3) 0.8289(5) 0.088(3) Uij
C(12) 0.7534(7) 0.4267(3) 0.7624(6) 0.092(3) Uij
C(13) 0.7695(7) 0.3924(3) 0.6977(5) 0.083(2) Uij
C(14) 0.7649(6) 0.3269(3) 0.6986(4) 0.065(2) Uij
C(15) 0.7363(5) -0.0788(2) 0.7897(3) 0.042(1) Uij
C(16) 0.6159(6) -0.1128(2) 0.8000(3) 0.050(2) Uij
C(17) 0.6141(6) -0.1795(3) 0.8031(3) 0.057(2) Uij
C(18) 0.7379(7) -0.2126(3) 0.7977(4) 0.063(2) Uij
C(19) 0.8603(6) -0.1793(3) 0.7867(4) 0.070(2) Uij
C(20) 0.8594(6) -0.1141(3) 0.7824(4) 0.059(2) Uij
C(21) 0.8449(8) 0.1124(6) 0.0959(4) 0.110(3) Uij
C(22) 0.921(1) 0.0566(4) 0.0648(7) 0.126(4) Uij
C(23) 0.7327(9) 0.2182(4) 0.0681(4) 0.098(3) Uij
C(24) 0.8469(9) 0.2617(5) 0.0812(5) 0.123(4) Uij
C(25) 0.6603(7) 0.1218(3) -0.0023(3) 0.067(2) Uij
C(26) 0.5412(8) 0.1048(4) 0.0482(4) 0.101(3) Uij
C(27) 0.086(2) 0.0825(4) 0.4859(4) 0.151(4) Uij
C(28) 0.2385(10) 0.0517(4) 0.5129(4) 0.103(3) Uij
C(29) 0.098(1) 0.1779(4) 0.5756(4) 0.135(4) Uij
C(30) 0.117(2) 0.2293(5) 0.5161(5) 0.201(6) Uij
C(31) -0.118(1) 0.1367(6) 0.5276(5) 0.130(4) Uij
C(32) -0.2115(9) 0.0867(4) 0.5244(5) 0.099(3) Uij
H(1) 1.0877 0.1705 0.7812 0.0765 Uij
H(2) 0.3983 0.1552 0.7646 0.0765 Uij
H(3) 1.0626 0.0490 0.8317 0.0765 Uij
H(4) 0.4015 0.0509 0.7255 0.0765 Uij
H(5) 0.7089 0.3071 0.8823 0.0818 Uij
H(6) 0.7148 0.4209 0.8770 0.0991 Uij
H(7) 0.7636 0.4787 0.7557 0.0765 Uij
H(8) 0.7859 0.4145 0.6526 0.0911 Uij
H(9) 0.7734 0.2987 0.6502 0.0765 Uij
H(10) 0.5316 -0.0872 0.7965 0.0765 Uij
H(11) 0.5389 -0.2047 0.8103 0.0765 Uij
H(12) 0.7380 -0.2655 0.7993 0.0765 Uij
H(13) 0.9479 -0.2044 0.7754 0.0740 Uij
H(14) 0.9481 -0.0915 0.7733 0.0653 Uij
H(15) 0.8551 0.1517 -0.0029 0.0765 Uij
H(16) 0.0333 0.0928 0.5992 0.0765 Uij
H(17) 0.7771 0.1022 0.1345 0.0788 Uij
H(18) 0.9147 0.1395 0.1231 0.1172 Uij
H(19) 0.9263 0.0274 0.1121 0.1319 Uij
H(20) 1.0007 0.0666 0.0496 0.0765 Uij
H(21) 0.8561 0.0368 0.0338 0.0765 Uij
H(22) 0.6834 0.2107 0.1157 0.0765 Uij
H(23) 0.6700 0.2354 0.0331 0.1244 Uij
H(24) 0.8980 0.2703 0.0373 0.1464 Uij
H(25) 0.8118 0.3028 0.1007 0.1172 Uij
H(26) 0.9098 0.2464 0.1202 0.1464 Uij
H(27) 0.5698 0.0768 0.0895 0.1051 Uij
H(28) 0.5054 0.1432 0.0740 0.1051 Uij
H(29) 0.6281 0.1492 -0.0421 0.0788 Uij
H(30) 0.6924 0.0827 -0.0267 0.0765 Uij
H(31) 0.4646 0.0856 0.0237 0.1051 Uij
H(32) 0.0325 0.0498 0.4712 0.1836 Uij
H(33) 0.1096 0.1102 0.4431 0.1169 Uij
H(34) 0.3029 0.0859 0.5352 0.1169 Uij
H(35) 0.2285 0.0225 0.5554 0.1169 Uij
H(36) 0.2924 0.0319 0.4755 0.1169 Uij
H(37) 0.1897 0.1694 0.5973 0.2274 Uij
H(38) 0.0421 0.1936 0.6179 0.1666 Uij
H(39) 0.1490 0.2692 0.5346 0.2274 Uij
H(40) 0.1688 0.2166 0.4740 0.2274 Uij
H(41) 0.0207 0.2403 0.4941 0.2274 Uij
H(42) -0.1560 0.1637 0.5665 0.1384 Uij
H(43) -0.1258 0.1541 0.4809 0.1211 Uij
H(44) -0.3053 0.0994 0.5161 0.1211 Uij
H(45) -0.1863 0.0545 0.4904 0.1211 Uij
H(46) -0.2162 0.0640 0.5760 0.1051 Uij

loop_
_atom_type_symbol
_atom_type_scat_dispersion_real
_atom_type_scat_dispersion_imag
C 0.003 0.002
H 0.000 0.000
O 0.011 0.006
N 0.006 0.003
Si 0.082 0.070

loop_
_geom_angle_atom_site_label_1
_geom_angle_atom_site_label_2
_geom_angle_atom_site_label_3
_geom_angle
_geom_angle_publ_flag
O(1) Si(1) O(2) 87.9(2) yes
O(1) Si(1) O(3) 173.8(2) yes
O(1) Si(1) O(4) 87.6(2) yes
O(1) Si(1) C(9) 91.8(2) yes
O(2) Si(1) O(3) 89.2(2) yes
O(2) Si(1) O(4) 122.3(2) yes
O(2) Si(1) C(9) 117.8(2) yes
O(3) Si(1) O(4) 89.3(2) yes
O(3) Si(1) C(9) 94.4(2) yes
O(4) Si(1) C(9) 119.9(2) yes
O(5) Si(2) O(6) 87.8(2) yes
O(5) Si(2) O(7) 87.2(2) yes
O(5) Si(2) O(8) 174.3(2) yes
O(5) Si(2) C(15) 92.5(2) yes
O(6) Si(2) O(7) 122.1(2) yes
O(6) Si(2) O(8) 90.3(2) yes
O(6) Si(2) C(15) 118.6(2) yes
O(7) Si(2) O(8) 89.2(2) yes
O(7) Si(2) C(15) 119.2(2) yes
O(8) Si(2) C(15) 93.2(2) yes
Si(1) O(1) C(1) 114.5(3) no
Si(1) O(2) C(2) 117.3(3) no
Si(1) O(3) C(3) 114.2(3) no
Si(1) O(4) C(4) 117.0(3) no
Si(2) O(5) C(6) 114.3(3) no
Si(2) O(6) C(5) 117.6(3) no
Si(2) O(7) C(7) 116.4(3) no
Si(2) O(8) C(8) 114.6(3) no
C(21) N(1) C(23) 113.7(6) no
C(21) N(1) C(25) 113.6(6) no
C(23) N(1) C(25) 110.2(5) no
C(27) N(2) C(29) 127.0(8) no
C(27) N(2) C(31) 105.5(8) no
C(29) N(2) C(31) 105.4(8) no
O(1) C(1) O(9) 124.1(5) no
O(1) C(1) C(2) 112.3(4) no
O(9) C(1) C(2) 123.6(5) no
O(2) C(2) C(1) 107.5(4) no
O(2) C(2) C(5) 110.2(4) no
C(1) C(2) C(5) 108.1(4) no
O(3) C(3) O(10) 124.4(5) no
O(3) C(3) C(4) 111.4(4) no
O(10) C(3) C(4) 124.1(5) no
O(4) C(4) C(3) 107.8(4) no
O(4) C(4) C(7) 110.1(4) no
C(3) C(4) C(7) 108.8(4) no
O(6) C(5) C(2) 111.5(4) no
O(6) C(5) C(6) 107.3(4) no
C(2) C(5) C(6) 107.7(4) no
O(5) C(6) O(11) 125.6(5) no
O(5) C(6) C(5) 112.6(4) no
O(11) C(6) C(5) 121.8(5) no
O(7) C(7) C(4) 110.3(4) no
O(7) C(7) C(8) 108.2(4) no
C(4) C(7) C(8) 108.0(4) no
O(8) C(8) O(12) 125.1(5) no
O(8) C(8) C(7) 111.1(4) no
O(12) C(8) C(7) 123.8(5) no
Si(1) C(9) C(10) 121.8(4) no
Si(1) C(9) C(14) 121.3(4) no
C(10) C(9) C(14) 116.9(5) no
C(9) C(10) C(11) 120.1(7) no
C(10) C(11) C(12) 120.9(7) no
C(11) C(12) C(13) 120.2(6) no
C(12) C(13) C(14) 121.1(8) no
C(9) C(14) C(13) 120.8(7) no
Si(2) C(15) C(16) 121.5(4) no
Si(2) C(15) C(20) 121.7(4) no
C(16) C(15) C(20) 116.7(4) no
C(15) C(16) C(17) 122.3(5) no
C(16) C(17) C(18) 119.2(5) no
C(17) C(18) C(19) 119.3(5) no
C(18) C(19) C(20) 120.4(5) no
C(15) C(20) C(19) 121.9(5) no
N(1) C(21) C(22) 114.6(7) no
N(1) C(23) C(24) 113.6(7) no
N(1) C(25) C(26) 113.8(5) no
N(2) C(27) C(28) 106.4(7) no
N(2) C(29) C(30) 114.3(6) no
N(2) C(31) C(32) 117.0(8) no
C(21) N(1) H(15) 98.6 no
C(23) N(1) H(15) 118.6 no
C(25) N(1) H(15) 101.3 no
C(27) N(2) H(16) 112.3 no
C(29) N(2) H(16) 99.4 no
C(31) N(2) H(16) 105.4 no
O(2) C(2) H(1) 105.7 no
C(1) C(2) H(1) 105.5 no
C(5) C(2) H(1) 119.2 no
O(4) C(4) H(2) 114.6 no
C(3) C(4) H(2) 112.9 no
C(7) C(4) H(2) 102.4 no
O(6) C(5) H(3) 110.1 no
C(2) C(5) H(3) 116.7 no
C(6) C(5) H(3) 102.8 no
O(7) C(7) H(4) 117.7 no
C(4) C(7) H(4) 110.8 no
C(8) C(7) H(4) 101.1 no
C(9) C(10) H(5) 118.6 no
C(11) C(10) H(5) 121.3 no
C(10) C(11) H(6) 117.0 no
C(12) C(11) H(6) 122.0 no
C(11) C(12) H(7) 124.6 no
C(13) C(12) H(7) 115.1 no
C(12) C(13) H(8) 118.2 no
C(14) C(13) H(8) 120.7 no
C(9) C(14) H(9) 115.4 no
C(13) C(14) H(9) 123.8 no
C(15) C(16) H(10) 114.1 no
C(17) C(16) H(10) 122.9 no
C(16) C(17) H(11) 126.7 no
C(18) C(17) H(11) 114.0 no
C(17) C(18) H(12) 120.0 no
C(19) C(18) H(12) 120.6 no
C(18) C(19) H(13) 118.2 no
C(20) C(19) H(13) 120.9 no
C(15) C(20) H(14) 119.3 no
C(19) C(20) H(14) 118.8 no
N(1) C(21) H(17) 108.7 no
N(1) C(21) H(18) 106.9 no
C(22) C(21) H(17) 114.7 no
C(22) C(21) H(18) 107.3 no
H(17) C(21) H(18) 103.8 no
C(21) C(22) H(19) 101.2 no
C(21) C(22) H(20) 111.7 no
C(21) C(22) H(21) 104.1 no
H(19) C(22) H(20) 110.7 no
H(19) C(22) H(21) 104.3 no
H(20) C(22) H(21) 122.5 no
N(1) C(23) H(22) 107.2 no
N(1) C(23) H(23) 107.4 no
C(24) C(23) H(22) 109.5 no
C(24) C(23) H(23) 110.6 no
H(22) C(23) H(23) 108.5 no
C(23) C(24) H(24) 112.9 no
C(23) C(24) H(25) 110.2 no
C(23) C(24) H(26) 112.2 no
H(24) C(24) H(25) 107.5 no
H(24) C(24) H(26) 108.9 no
H(25) C(24) H(26) 104.6 no
N(1) C(25) H(29) 109.1 no
N(1) C(25) H(30) 110.1 no
C(26) C(25) H(29) 109.4 no
C(26) C(25) H(30) 107.7 no
H(29) C(25) H(30) 106.5 no
C(25) C(26) H(27) 111.9 no
C(25) C(26) H(28) 110.3 no
C(25) C(26) H(31) 115.3 no
H(27) C(26) H(28) 104.3 no
H(27) C(26) H(31) 107.8 no
H(28) C(26) H(31) 106.7 no
N(2) C(27) H(32) 117.1 no
N(2) C(27) H(33) 109.9 no
C(28) C(27) H(32) 106.8 no
C(28) C(27) H(33) 104.2 no
H(32) C(27) H(33) 111.5 no
C(27) C(28) H(34) 111.6 no
C(27) C(28) H(35) 112.1 no
C(27) C(28) H(36) 117.1 no
H(34) C(28) H(35) 101.7 no
H(34) C(28) H(36) 104.2 no
H(35) C(28) H(36) 108.7 no
N(2) C(29) H(37) 110.1 no
N(2) C(29) H(38) 109.2 no
C(30) C(29) H(37) 107.0 no
C(30) C(29) H(38) 110.9 no
H(37) C(29) H(38) 105.0 no
C(29) C(30) H(39) 115.3 no
C(29) C(30) H(40) 114.4 no
C(29) C(30) H(41) 108.2 no
H(39) C(30) H(40) 110.7 no
H(39) C(30) H(41) 102.9 no
H(40) C(30) H(41) 104.1 no
N(2) C(31) H(42) 109.6 no
N(2) C(31) H(43) 111.4 no
C(32) C(31) H(42) 103.6 no
C(32) C(31) H(43) 102.6 no
H(42) C(31) H(43) 112.5 no
C(31) C(32) H(44) 114.1 no
C(31) C(32) H(45) 114.1 no
C(31) C(32) H(46) 110.1 no
H(44) C(32) H(45) 110.4 no
H(44) C(32) H(46) 102.9 no
H(45) C(32) H(46) 104.1 no

loop_
_geom_bond_atom_site_label_1
_geom_bond_atom_site_label_2
_geom_bond_distance
_geom_bond_publ_flag
Si(1) O(1) 1.838(4) yes
Si(1) O(2) 1.671(4) yes
Si(1) O(3) 1.799(4) yes
Si(1) O(4) 1.668(4) yes
Si(1) C(9) 1.868(5) yes
Si(2) O(5) 1.848(4) yes
Si(2) O(6) 1.671(4) yes
Si(2) O(7) 1.665(4) yes
Si(2) O(8) 1.801(4) yes
Si(2) C(15) 1.887(5) yes
O(1) C(1) 1.291(6) no
O(2) C(2) 1.416(6) no
O(3) C(3) 1.319(6) no
O(4) C(4) 1.406(6) no
O(5) C(6) 1.276(6) no
O(6) C(5) 1.411(6) no
O(7) C(7) 1.409(6) no
O(8) C(8) 1.310(6) no
O(9) C(1) 1.227(6) no
O(10) C(3) 1.212(6) no
O(11) C(6) 1.226(6) no
O(12) C(8) 1.210(6) no
N(1) C(21) 1.482(9) no
N(1) C(23) 1.524(9) no
N(1) C(25) 1.494(8) no
N(2) C(27) 1.413(10) no
N(2) C(29) 1.444(9) no
N(2) C(31) 1.580(10) no
C(1) C(2) 1.514(7) no
C(2) C(5) 1.525(7) no
C(3) C(4) 1.521(7) no
C(4) C(7) 1.546(6) no
C(5) C(6) 1.527(7) no
C(7) C(8) 1.519(7) no
C(9) C(10) 1.399(8) no
C(9) C(14) 1.413(8) no
C(10) C(11) 1.408(9) no
C(11) C(12) 1.340(10) no
C(12) C(13) 1.360(10) no
C(13) C(14) 1.375(9) no
C(15) C(16) 1.374(7) no
C(15) C(20) 1.403(7) no
C(16) C(17) 1.403(7) no
C(17) C(18) 1.383(8) no
C(18) C(19) 1.384(8) no
C(19) C(20) 1.369(8) no
C(21) C(22) 1.490(10) no
C(23) C(24) 1.450(10) no
C(25) C(26) 1.496(9) no
C(27) C(28) 1.67(2) no
C(29) C(30) 1.520(10) no
C(31) C(32) 1.380(10) no
N(1) H(15) 1.04 no
N(2) H(16) 1.08 no
C(2) H(1) 1.22 no
C(4) H(2) 1.08 no
C(5) H(3) 1.12 no
C(7) H(4) 1.16 no
C(10) H(5) 1.01 no
C(11) H(6) 1.00 no
C(12) H(7) 1.10 no
C(13) H(8) 0.94 no
C(14) H(9) 1.04 no
C(16) H(10) 0.98 no
C(17) H(11) 0.90 no
C(18) H(12) 1.11 no
C(19) H(13) 1.01 no
C(20) H(14) 0.99 no
C(21) H(17) 0.97 no
C(21) H(18) 1.00 no
C(22) H(19) 1.04 no
C(22) H(20) 0.84 no
C(22) H(21) 0.91 no
C(23) H(22) 0.98 no
C(23) H(23) 0.94 no
C(24) H(24) 0.94 no
C(24) H(25) 0.99 no
C(24) H(26) 0.97 no
C(25) H(29) 0.96 no
C(25) H(30) 0.98 no
C(26) H(27) 0.98 no
C(26) H(28) 0.99 no
C(26) H(31) 0.94 no
C(27) H(32) 0.90 no
C(27) H(33) 0.98 no
C(28) H(34) 1.03 no
C(28) H(35) 0.97 no
C(28) H(36) 0.94 no
C(29) H(37) 0.98 no
C(29) H(38) 0.98 no
C(30) H(39) 0.95 no
C(30) H(40) 0.93 no
C(30) H(41) 1.03 no
C(31) H(42) 0.96 no
C(31) H(43) 0.91 no
C(32) H(44) 0.95 no
C(32) H(45) 0.94 no
C(32) H(46) 1.03 no
